data_4325217
loop_
_publ_author_name
'Martha Baskett'
'Armando Paduan-Filho'
'Nei Fernandes Oliveira'
'A. Chandrasekaran'
'Joel T. Mague'
'Paul M. Lahti'

_publ_contact_author_email 'lahti@chem.umass.edu '
_publ_contact_author_fax '1-413-545-4490 '
_publ_contact_author_phone '1-413-545-4890 '
_publ_section_title
;
 Loops, Chains, Sheets, and Networks from Variable Coordination of
 Cu(hfac)2 with a Flexibly Hinged Aminoxyl Radical Ligand
;
_journal_name_full 'Inorganic Chemistry'
_journal_page_first 5060
_journal_page_last 5074
_journal_paper_doi 10.1021/ic200362c
_journal_volume 50
_journal_year 2011
_chemical_formula_sum 'C124 H104 Cu4 F48 N18 O22'
_chemical_formula_weight 3364.41
_chemical_name_systematic
; 
 ? 
;
_space_group_IT_number 2
_symmetry_cell_setting triclinic
_symmetry_space_group_name_Hall '-P 1'
_symmetry_space_group_name_H-M 'P -1'
_atom_sites_solution_hydrogens geom
_atom_sites_solution_primary direct
_atom_sites_solution_secondary difmap
_audit_creation_method SHELXL-97
_cell_angle_alpha 77.4891(4)
_cell_angle_beta 80.8945(4)
_cell_angle_gamma 79.3408(7)
_cell_formula_units_Z 1
_cell_length_a 11.40710(10)
_cell_length_b 18.0922(2)
_cell_length_c 19.2627(3)
_cell_measurement_reflns_used 12571
_cell_measurement_temperature 293(2)
_cell_measurement_theta_max 25.03
_cell_measurement_theta_min 4.08
_cell_volume 3785.01(8)
_computing_structure_refinement 'SHELXL-97 (Sheldrick, 1997)'
_computing_structure_solution 'SHELXS-97 (Sheldrick, 1990)'
_diffrn_ambient_temperature 293(2)
_diffrn_measured_fraction_theta_full 0.985
_diffrn_measured_fraction_theta_max 0.985
_diffrn_measurement_device_type 'Nonius KappaCCD area detector'
_diffrn_radiation_monochromator graphite
_diffrn_radiation_source 'fine-focus sealed tube'
_diffrn_radiation_type MoK\a
_diffrn_radiation_wavelength 0.71073
_diffrn_reflns_av_R_equivalents 0.0208
_diffrn_reflns_av_sigmaI/netI 0.0352
_diffrn_reflns_limit_h_max 13
_diffrn_reflns_limit_h_min -12
_diffrn_reflns_limit_k_max 21
_diffrn_reflns_limit_k_min -21
_diffrn_reflns_limit_l_max 21
_diffrn_reflns_limit_l_min -22
_diffrn_reflns_number 22703
_diffrn_reflns_theta_full 25.08
_diffrn_reflns_theta_max 25.08
_diffrn_reflns_theta_min 4.10
_exptl_absorpt_coefficient_mu 0.680
_exptl_absorpt_correction_type none
_exptl_crystal_colour green/yellow
_exptl_crystal_density_diffrn 1.476
_exptl_crystal_description block
_exptl_crystal_F_000 1698
_exptl_crystal_size_max 0.50
_exptl_crystal_size_mid 0.50
_exptl_crystal_size_min 0.20
_refine_diff_density_max 0.943
_refine_diff_density_min -0.540
_refine_diff_density_rms 0.069
_refine_ls_extinction_method none
_refine_ls_goodness_of_fit_ref 1.034
_refine_ls_hydrogen_treatment constr
_refine_ls_matrix_type full
_refine_ls_number_parameters 970
_refine_ls_number_reflns 13265
_refine_ls_number_restraints 828
_refine_ls_restrained_S_all 1.110
_refine_ls_R_factor_all 0.0953
_refine_ls_R_factor_gt 0.0753
_refine_ls_shift/su_max 0.043
_refine_ls_shift/su_mean 0.001
_refine_ls_structure_factor_coef Fsqd
_refine_ls_weighting_details 'calc w=1/[\s^2^(Fo^2^)+(0.1217P)^2^+4.8895P] where P=(Fo^2^+2Fc^2^)/3'
_refine_ls_weighting_scheme calc
_refine_ls_wR_factor_gt 0.2102
_refine_ls_wR_factor_ref 0.2284
_reflns_number_gt 10228
_reflns_number_total 13265
_reflns_threshold_expression >2sigma(I)
_cod_data_source_file ic200362c_si_002_01.cif
_cod_data_source_block mb376_293K
_cod_database_code 4325217

loop_
_symmetry_equiv_pos_as_xyz
'x, y, z'
'-x, -y, -z'

loop_
_atom_site_label
_atom_site_type_symbol
_atom_site_fract_x
_atom_site_fract_y
_atom_site_fract_z
_atom_site_U_iso_or_equiv
_atom_site_adp_type
_atom_site_occupancy
_atom_site_symmetry_multiplicity
_atom_site_calc_flag
_atom_site_refinement_flags
Cu1 Cu 0.41677(5) 0.51814(3) 0.68823(3) 0.0601(2) Uani 1 1 d .
O1 O 0.5589(3) 0.5215(3) 0.7355(2) 0.0818(11) Uani 1 1 d .
O2 O 0.3296(4) 0.4806(2) 0.8030(2) 0.0798(10) Uani 1 1 d .
O3 O 0.3475(4) 0.6215(2) 0.6973(2) 0.0805(11) Uani 1 1 d .
O4 O 0.5300(4) 0.5735(2) 0.5852(2) 0.0785(10) Uani 1 1 d .
O5 O 0.2822(3) 0.50722(19) 0.63978(18) 0.0622(8) Uani 1 1 d .
N1 N 0.5173(4) 0.5870(2) 0.3292(2) 0.0595(10) Uani 1 1 d .
N2 N 0.5256(5) 0.7193(3) 0.3038(3) 0.0830(14) Uani 1 1 d .
N3 N 0.1857(4) 0.5582(3) 0.6341(2) 0.0662(11) Uani 1 1 d .
C1 C 0.6756(8) 0.5560(6) 0.8083(5) 0.124(3) Uani 1 1 d D
C2 C 0.5574(5) 0.5322(4) 0.7984(3) 0.0790(15) Uani 1 1 d .
C3 C 0.4696(6) 0.5262(4) 0.8545(3) 0.0831(16) Uani 1 1 d .
H3 H 0.4826 0.5383 0.8968 0.100 Uiso 1 1 calc R
C4 C 0.3600(5) 0.5026(3) 0.8522(3) 0.0734(14) Uani 1 1 d .
C5 C 0.2709(7) 0.5020(4) 0.9193(4) 0.099(2) Uani 1 1 d D
C6 C 0.3220(11) 0.7490(5) 0.7083(5) 0.133(3) Uani 1 1 d D
C7 C 0.3901(7) 0.6824(4) 0.6707(4) 0.0859(17) Uani 1 1 d .
C8 C 0.4804(7) 0.6955(4) 0.6179(4) 0.100(2) Uani 1 1 d .
H8 H 0.5004 0.7446 0.6059 0.120 Uiso 1 1 calc R
C9 C 0.5476(5) 0.6398(4) 0.5792(3) 0.0780(15) Uani 1 1 d .
C10 C 0.6503(7) 0.6630(5) 0.5246(5) 0.114(3) Uani 1 1 d D
C11 C 0.4321(4) 0.5965(3) 0.3834(3) 0.0603(11) Uani 1 1 d .
H11 H 0.3994 0.5539 0.4096 0.072 Uiso 1 1 calc R
C12 C 0.5591(5) 0.6495(3) 0.2917(3) 0.0743(14) Uani 1 1 d .
H12 H 0.6178 0.6430 0.2531 0.089 Uiso 1 1 calc R
C13 C 0.4423(6) 0.7277(3) 0.3598(3) 0.0748(15) Uani 1 1 d .
H13 H 0.4183 0.7763 0.3706 0.090 Uiso 1 1 calc R
C14 C 0.3897(4) 0.6670(3) 0.4026(3) 0.0593(11) Uani 1 1 d .
C15 C 0.2976(5) 0.6766(3) 0.4635(3) 0.0621(12) Uani 1 1 d .
C16 C 0.2823(4) 0.6150(3) 0.5202(3) 0.0606(12) Uani 1 1 d .
H16 H 0.3323 0.5683 0.5194 0.073 Uiso 1 1 calc R
C17 C 0.1937(5) 0.6223(3) 0.5779(3) 0.0659(13) Uani 1 1 d .
C18 C 0.1205(6) 0.6927(4) 0.5801(3) 0.092(2) Uani 1 1 d .
H18 H 0.0617 0.6984 0.6188 0.111 Uiso 1 1 calc R
C19 C 0.1360(7) 0.7531(4) 0.5252(3) 0.099(2) Uani 1 1 d .
H19 H 0.0866 0.7999 0.5268 0.119 Uiso 1 1 calc R
C20 C 0.2232(6) 0.7467(3) 0.4671(3) 0.0871(18) Uani 1 1 d .
H20 H 0.2322 0.7890 0.4305 0.105 Uiso 1 1 calc R
C21 C 0.0733(5) 0.5394(4) 0.6829(4) 0.0841(17) Uani 1 1 d .
C22 C 0.0479(6) 0.5885(5) 0.7417(4) 0.100(2) Uani 1 1 d .
H22A H 0.0327 0.6418 0.7199 0.150 Uiso 1 1 calc R
H22B H 0.1164 0.5793 0.7674 0.150 Uiso 1 1 calc R
H22C H -0.0211 0.5750 0.7742 0.150 Uiso 1 1 calc R
C23 C -0.0303(7) 0.5548(6) 0.6368(5) 0.128(3) Uani 1 1 d .
H23A H -0.0438 0.6081 0.6151 0.192 Uiso 1 1 calc R
H23B H -0.1020 0.5412 0.6665 0.192 Uiso 1 1 calc R
H23C H -0.0097 0.5245 0.6001 0.192 Uiso 1 1 calc R
C24 C 0.0958(7) 0.4557(5) 0.7184(4) 0.108(2) Uani 1 1 d .
H24A H 0.1600 0.4473 0.7473 0.163 Uiso 1 1 calc R
H24B H 0.1175 0.4248 0.6822 0.163 Uiso 1 1 calc R
H24C H 0.0241 0.4420 0.7480 0.163 Uiso 1 1 calc R
F1 F 0.7646(5) 0.4999(4) 0.8025(5) 0.205(3) Uani 1 1 d DU
F2 F 0.7083(6) 0.6112(4) 0.7583(4) 0.197(3) Uani 1 1 d DU
F3 F 0.6755(6) 0.5746(6) 0.8676(4) 0.237(5) Uani 1 1 d DU
F4 F 0.2886(9) 0.4383(5) 0.9677(5) 0.124(3) Uiso 0.50 1 d PD
F5 F 0.2642(10) 0.5566(6) 0.9543(6) 0.138(3) Uiso 0.50 1 d PD
F6 F 0.1571(7) 0.5032(5) 0.9091(4) 0.106(2) Uiso 0.50 1 d PD
F4A F 0.3218(8) 0.4959(6) 0.9775(5) 0.125(3) Uiso 0.50 1 d PD
F5A F 0.1964(11) 0.5634(6) 0.9123(7) 0.156(4) Uiso 0.50 1 d PD
F6A F 0.2150(13) 0.4443(7) 0.9329(7) 0.174(5) Uiso 0.50 1 d PD
F7 F 0.3447(9) 0.7366(4) 0.7723(4) 0.210(4) Uani 1 1 d DU
F8 F 0.3535(8) 0.8150(3) 0.6768(4) 0.199(3) Uani 1 1 d DU
F9 F 0.2065(7) 0.7560(4) 0.7092(5) 0.211(4) Uani 1 1 d DU
F10 F 0.7391(6) 0.6706(7) 0.5498(4) 0.269(6) Uani 1 1 d DU
F11 F 0.6217(7) 0.7275(6) 0.4822(5) 0.262(6) Uani 1 1 d DU
F12 F 0.6886(10) 0.6172(6) 0.4812(6) 0.299(7) Uani 1 1 d DU
Cu2 Cu 0.19786(5) 0.93015(4) 0.26804(3) 0.0598(2) Uani 1 1 d .
O31 O 0.3063(3) 0.9155(2) 0.34220(19) 0.0707(9) Uani 1 1 d .
O32 O 0.1542(4) 1.0548(2) 0.2782(2) 0.0850(11) Uani 1 1 d .
O33 O 0.2329(4) 0.8016(2) 0.2683(2) 0.0846(12) Uani 1 1 d .
O34 O 0.0591(4) 0.9067(4) 0.3411(2) 0.1055(16) Uani 1 1 d .
O35 O 0.8935(4) 0.8874(2) -0.0528(2) 0.0786(10) Uani 1 1 d .
O36 O -0.3753(4) 1.1351(2) -0.0416(2) 0.0760(10) Uani 1 1 d .
N31 N 0.0864(3) 0.9468(2) 0.1917(2) 0.0571(9) Uani 1 1 d .
N32 N 0.0556(4) 0.9176(2) 0.0825(2) 0.0622(10) Uani 1 1 d .
N33 N -0.3957(4) 1.1780(2) 0.0051(3) 0.0661(11) Uani 1 1 d .
N34 N 0.3401(3) 0.9501(2) 0.1915(2) 0.0528(9) Uani 1 1 d .
N35 N 0.4122(3) 1.0337(2) 0.0882(2) 0.0568(9) Uani 1 1 d .
N36 N 0.8980(4) 0.8202(2) -0.0138(2) 0.0652(10) Uani 1 1 d .
C31 C 0.4494(9) 0.9339(5) 0.4070(6) 0.135(3) Uani 1 1 d D
C32 C 0.3416(6) 0.9657(4) 0.3641(4) 0.0849(17) Uani 1 1 d .
C33 C 0.3013(7) 1.0439(4) 0.3542(4) 0.101(2) Uani 1 1 d .
H33 H 0.3378 1.0731 0.3762 0.122 Uiso 1 1 calc R
C34 C 0.2096(6) 1.0816(4) 0.3136(3) 0.0807(16) Uani 1 1 d .
C35 C 0.1761(10) 1.1678(5) 0.3113(5) 0.124(3) Uani 1 1 d D
C36 C 0.1788(9) 0.6805(5) 0.2681(5) 0.132(4) Uani 1 1 d D
C37 C 0.1527(7) 0.7613(4) 0.2879(4) 0.103(2) Uani 1 1 d .
C38 C 0.0420(8) 0.7818(7) 0.3259(5) 0.129(4) Uani 1 1 d .
H38 H -0.0107 0.7461 0.3363 0.154 Uiso 1 1 calc R
C39 C 0.0021(7) 0.8499(8) 0.3497(5) 0.125(4) Uani 1 1 d .
C40 C -0.1234(9) 0.8614(7) 0.3884(6) 0.201(7) Uani 1 1 d D
C41 C -0.0212(4) 0.9925(3) 0.1938(3) 0.0590(11) Uani 1 1 d .
H41 H -0.0464 1.0182 0.2319 0.071 Uiso 1 1 calc R
C42 C 0.1192(4) 0.9125(3) 0.1354(3) 0.0615(12) Uani 1 1 d .
H42 H 0.1943 0.8819 0.1333 0.074 Uiso 1 1 calc R
C43 C -0.0510(4) 0.9627(3) 0.0862(3) 0.0597(11) Uani 1 1 d .
H43 H -0.0985 0.9677 0.0499 0.072 Uiso 1 1 calc R
C44 C -0.0949(4) 1.0024(3) 0.1413(2) 0.0543(10) Uani 1 1 d .
C45 C -0.2140(4) 1.0525(3) 0.1414(3) 0.0583(11) Uani 1 1 d .
C46 C -0.2489(4) 1.0954(3) 0.0767(3) 0.0579(11) Uani 1 1 d .
H46 H -0.1967 1.0934 0.0346 0.070 Uiso 1 1 calc R
C47 C -0.3610(4) 1.1411(3) 0.0746(3) 0.0614(12) Uani 1 1 d .
C48 C -0.4379(5) 1.1445(3) 0.1369(3) 0.0711(14) Uani 1 1 d .
H48 H -0.5126 1.1756 0.1357 0.085 Uiso 1 1 calc R
C49 C -0.4040(5) 1.1018(4) 0.2010(3) 0.0787(16) Uani 1 1 d .
H49 H -0.4566 1.1036 0.2429 0.094 Uiso 1 1 calc R
C50 C -0.2922(5) 1.0562(3) 0.2036(3) 0.0694(13) Uani 1 1 d .
H50 H -0.2699 1.0280 0.2472 0.083 Uiso 1 1 calc R
C51 C -0.4051(6) 1.2625(3) -0.0235(4) 0.0836(17) Uani 1 1 d .
C52 C -0.4828(8) 1.2814(4) -0.0837(5) 0.114(3) Uani 1 1 d .
H52A H -0.5628 1.2718 -0.0648 0.170 Uiso 1 1 calc R
H52B H -0.4498 1.2499 -0.1185 0.170 Uiso 1 1 calc R
H52C H -0.4852 1.3344 -0.1061 0.170 Uiso 1 1 calc R
C53 C -0.4599(9) 1.3074(4) 0.0363(5) 0.126(3) Uani 1 1 d .
H53A H -0.4087 1.2947 0.0736 0.188 Uiso 1 1 calc R
H53B H -0.5379 1.2942 0.0556 0.188 Uiso 1 1 calc R
H53C H -0.4674 1.3614 0.0170 0.188 Uiso 1 1 calc R
C54 C -0.2776(7) 1.2775(5) -0.0500(5) 0.123(3) Uani 1 1 d .
H54A H -0.2313 1.2651 -0.0104 0.185 Uiso 1 1 calc R
H54B H -0.2788 1.3305 -0.0719 0.185 Uiso 1 1 calc R
H54C H -0.2419 1.2462 -0.0846 0.185 Uiso 1 1 calc R
C55 C 0.4468(4) 0.9032(3) 0.1889(2) 0.0523(10) Uani 1 1 d .
H55 H 0.4575 0.8588 0.2236 0.063 Uiso 1 1 calc R
C56 C 0.3283(4) 1.0130(3) 0.1404(3) 0.0561(11) Uani 1 1 d .
H56 H 0.2544 1.0449 0.1418 0.067 Uiso 1 1 calc R
C57 C 0.5176(4) 0.9872(3) 0.0862(2) 0.0535(10) Uani 1 1 d .
H57 H 0.5787 1.0005 0.0500 0.064 Uiso 1 1 calc R
C58 C 0.5402(4) 0.9194(2) 0.1362(2) 0.0506(10) Uani 1 1 d .
C59 C 0.6578(4) 0.8688(3) 0.1306(2) 0.0533(10) Uani 1 1 d .
C60 C 0.7204(4) 0.8638(3) 0.0635(3) 0.0545(10) Uani 1 1 d .
H60 H 0.6873 0.8915 0.0227 0.065 Uiso 1 1 calc R
C61 C 0.8328(4) 0.8177(3) 0.0564(3) 0.0582(11) Uani 1 1 d .
C62 C 0.8822(5) 0.7765(3) 0.1180(3) 0.0739(15) Uani 1 1 d .
H62 H 0.9578 0.7466 0.1141 0.089 Uiso 1 1 calc R
C63 C 0.8193(5) 0.7802(4) 0.1838(3) 0.0811(17) Uani 1 1 d .
H63 H 0.8513 0.7512 0.2245 0.097 Uiso 1 1 calc R
C64 C 0.7075(4) 0.8269(3) 0.1912(3) 0.0679(13) Uani 1 1 d .
H64 H 0.6667 0.8298 0.2365 0.082 Uiso 1 1 calc R
C65 C 0.9224(5) 0.7539(4) -0.0521(4) 0.0841(17) Uani 1 1 d .
C66 C 0.9591(8) 0.6799(4) -0.0019(5) 0.125(3) Uani 1 1 d .
H66A H 0.8948 0.6706 0.0360 0.187 Uiso 1 1 calc R
H66B H 1.0294 0.6834 0.0181 0.187 Uiso 1 1 calc R
H66C H 0.9766 0.6386 -0.0277 0.187 Uiso 1 1 calc R
C67 C 1.0210(8) 0.7703(5) -0.1131(5) 0.130(3) Uani 1 1 d .
H67A H 0.9948 0.8174 -0.1447 0.195 Uiso 1 1 calc R
H67B H 1.0388 0.7292 -0.1392 0.195 Uiso 1 1 calc R
H67C H 1.0918 0.7749 -0.0943 0.195 Uiso 1 1 calc R
C68 C 0.8035(8) 0.7539(6) -0.0798(6) 0.137(3) Uani 1 1 d .
H68A H 0.7432 0.7427 -0.0400 0.206 Uiso 1 1 calc R
H68B H 0.8146 0.7156 -0.1089 0.206 Uiso 1 1 calc R
H68C H 0.7784 0.8033 -0.1080 0.206 Uiso 1 1 calc R
F31 F 0.5372(6) 0.8973(5) 0.3693(5) 0.217(4) Uani 1 1 d DU
F32 F 0.4210(7) 0.8792(5) 0.4601(4) 0.209(4) Uani 1 1 d DU
F33 F 0.4889(8) 0.9834(4) 0.4302(5) 0.268(6) Uani 1 1 d DU
F34 F 0.1722(9) 1.1879(3) 0.3707(4) 0.226(4) Uani 1 1 d DU
F35 F 0.0777(8) 1.1980(4) 0.2869(5) 0.228(4) Uani 1 1 d DU
F36 F 0.2552(10) 1.2039(4) 0.2670(6) 0.254(5) Uani 1 1 d DU
F37 F 0.1104(5) 0.6782(3) 0.2206(3) 0.161(2) Uani 1 1 d DU
F38 F 0.2913(6) 0.6618(3) 0.2413(4) 0.149(2) Uani 1 1 d DU
F39 F 0.1611(7) 0.6267(3) 0.3229(3) 0.186(3) Uani 1 1 d DU
F40 F -0.1868(5) 0.9231(6) 0.3610(5) 0.290(7) Uani 1 1 d DU
F41 F -0.1215(7) 0.8617(8) 0.4535(4) 0.288(7) Uani 1 1 d DU
F42 F -0.1872(8) 0.8078(7) 0.3899(7) 0.339(8) Uani 1 1 d DU

loop_
_atom_site_aniso_label
_atom_site_aniso_U_11
_atom_site_aniso_U_22
_atom_site_aniso_U_33
_atom_site_aniso_U_23
_atom_site_aniso_U_13
_atom_site_aniso_U_12
Cu1 0.0610(4) 0.0596(4) 0.0563(4) -0.0126(3) 0.0001(3) -0.0053(3)
O1 0.069(2) 0.104(3) 0.074(2) -0.026(2) -0.0002(18) -0.014(2)
O2 0.081(3) 0.091(3) 0.069(2) -0.021(2) 0.0017(19) -0.020(2)
O3 0.083(3) 0.073(3) 0.085(3) -0.027(2) -0.003(2) -0.004(2)
O4 0.079(2) 0.069(2) 0.081(3) -0.0072(19) 0.004(2) -0.0140(19)
O5 0.0612(19) 0.0594(19) 0.062(2) -0.0109(15) -0.0061(15) -0.0023(16)
N1 0.058(2) 0.057(2) 0.057(2) -0.0072(18) -0.0026(18) -0.0005(18)
N2 0.087(3) 0.062(3) 0.087(3) -0.001(2) 0.007(3) -0.011(2)
N3 0.058(2) 0.070(3) 0.066(3) -0.014(2) -0.0069(19) 0.001(2)
C1 0.095(6) 0.180(10) 0.118(7) -0.059(7) -0.016(5) -0.036(6)
C2 0.075(4) 0.093(4) 0.073(4) -0.028(3) -0.007(3) -0.011(3)
C3 0.087(4) 0.100(4) 0.067(3) -0.030(3) -0.003(3) -0.014(3)
C4 0.084(4) 0.068(3) 0.059(3) -0.007(3) 0.002(3) -0.004(3)
C5 0.127(6) 0.077(4) 0.094(5) -0.021(4) -0.013(4) -0.008(4)
C6 0.182(10) 0.087(6) 0.145(9) -0.048(6) -0.041(8) -0.011(6)
C7 0.106(5) 0.068(4) 0.090(4) -0.024(3) -0.014(4) -0.018(3)
C8 0.123(6) 0.064(4) 0.123(6) -0.020(4) -0.022(5) -0.032(4)
C9 0.075(4) 0.080(4) 0.079(4) 0.000(3) -0.013(3) -0.027(3)
C10 0.096(5) 0.118(6) 0.120(6) 0.008(5) -0.006(5) -0.044(5)
C11 0.060(3) 0.056(3) 0.059(3) -0.006(2) -0.009(2) 0.001(2)
C12 0.076(3) 0.066(3) 0.070(3) -0.009(3) 0.007(3) -0.004(3)
C13 0.091(4) 0.055(3) 0.072(3) -0.008(3) -0.009(3) -0.003(3)
C14 0.063(3) 0.055(3) 0.055(3) -0.006(2) -0.015(2) 0.003(2)
C15 0.068(3) 0.057(3) 0.055(3) -0.008(2) -0.014(2) 0.011(2)
C16 0.060(3) 0.061(3) 0.059(3) -0.016(2) -0.012(2) 0.008(2)
C17 0.066(3) 0.067(3) 0.057(3) -0.013(2) -0.006(2) 0.009(2)
C18 0.091(4) 0.094(4) 0.070(4) -0.017(3) -0.001(3) 0.034(3)
C19 0.111(5) 0.081(4) 0.077(4) -0.014(3) 0.002(4) 0.043(4)
C20 0.106(5) 0.068(3) 0.069(3) -0.004(3) -0.013(3) 0.024(3)
C21 0.058(3) 0.102(5) 0.089(4) -0.012(4) -0.001(3) -0.019(3)
C22 0.079(4) 0.127(6) 0.082(4) -0.018(4) 0.012(3) -0.008(4)
C23 0.076(4) 0.191(9) 0.121(6) -0.022(6) -0.026(4) -0.029(5)
C24 0.088(5) 0.111(6) 0.121(6) -0.006(5) 0.011(4) -0.041(4)
F1 0.086(3) 0.224(8) 0.324(10) -0.090(7) -0.051(5) -0.003(4)
F2 0.171(6) 0.205(7) 0.237(8) 0.008(6) -0.060(5) -0.113(6)
F3 0.142(5) 0.450(14) 0.198(7) -0.185(9) 0.006(5) -0.128(7)
F7 0.350(11) 0.149(5) 0.147(5) -0.086(5) -0.046(6) 0.004(6)
F8 0.312(10) 0.078(3) 0.204(7) -0.055(4) 0.002(6) -0.020(4)
F9 0.187(7) 0.162(6) 0.298(10) -0.141(7) -0.013(7) 0.037(5)
F10 0.110(4) 0.532(18) 0.159(6) 0.034(8) -0.027(4) -0.144(7)
F11 0.172(6) 0.297(11) 0.230(8) 0.145(8) 0.005(6) -0.070(7)
F12 0.304(12) 0.294(12) 0.314(12) -0.152(10) 0.212(11) -0.190(10)
Cu2 0.0506(3) 0.0702(4) 0.0531(3) -0.0040(3) -0.0064(2) -0.0044(3)
O31 0.078(2) 0.070(2) 0.064(2) -0.0142(18) -0.0208(18) 0.0017(18)
O32 0.083(3) 0.082(3) 0.083(3) -0.025(2) -0.013(2) 0.018(2)
O33 0.079(3) 0.076(2) 0.095(3) 0.015(2) -0.029(2) -0.025(2)
O34 0.070(3) 0.157(5) 0.068(3) 0.007(3) 0.002(2) -0.004(3)
O35 0.087(3) 0.067(2) 0.074(2) -0.0043(19) 0.000(2) -0.0106(19)
O36 0.088(3) 0.066(2) 0.078(2) -0.0234(19) -0.022(2) -0.0016(19)
N31 0.048(2) 0.062(2) 0.058(2) -0.0078(19) -0.0051(17) -0.0085(17)
N32 0.058(2) 0.064(2) 0.065(2) -0.016(2) -0.0080(19) -0.0049(19)
N33 0.061(2) 0.055(2) 0.087(3) -0.021(2) -0.023(2) -0.0012(19)
N34 0.050(2) 0.052(2) 0.054(2) -0.0046(17) -0.0107(16) -0.0060(16)
N35 0.058(2) 0.049(2) 0.059(2) -0.0017(17) -0.0073(18) -0.0071(17)
N36 0.056(2) 0.060(3) 0.075(3) -0.012(2) 0.000(2) -0.0073(19)
C31 0.151(9) 0.127(7) 0.147(9) -0.043(7) -0.085(7) 0.001(7)
C32 0.092(4) 0.083(4) 0.083(4) -0.019(3) -0.030(3) -0.001(3)
C33 0.120(6) 0.082(4) 0.115(5) -0.031(4) -0.040(5) -0.012(4)
C34 0.087(4) 0.076(4) 0.076(4) -0.028(3) -0.007(3) 0.010(3)
C35 0.167(9) 0.080(5) 0.125(7) -0.036(5) -0.032(6) 0.009(6)
C36 0.150(8) 0.096(6) 0.163(8) 0.039(6) -0.088(7) -0.068(6)
C37 0.098(5) 0.105(5) 0.101(5) 0.043(4) -0.052(4) -0.047(4)
C38 0.088(6) 0.159(9) 0.121(7) 0.052(7) -0.025(5) -0.059(6)
C39 0.064(4) 0.189(10) 0.089(5) 0.049(6) -0.010(4) -0.027(6)
C40 0.090(7) 0.273(16) 0.161(11) 0.106(11) 0.021(7) -0.029(9)
C41 0.054(3) 0.065(3) 0.058(3) -0.012(2) -0.003(2) -0.011(2)
C42 0.053(3) 0.059(3) 0.071(3) -0.010(2) -0.008(2) -0.007(2)
C43 0.056(3) 0.058(3) 0.066(3) -0.009(2) -0.013(2) -0.013(2)
C44 0.050(2) 0.055(3) 0.057(3) -0.008(2) -0.006(2) -0.010(2)
C45 0.049(2) 0.062(3) 0.067(3) -0.016(2) -0.011(2) -0.011(2)
C46 0.048(2) 0.058(3) 0.071(3) -0.021(2) -0.006(2) -0.008(2)
C47 0.053(3) 0.055(3) 0.083(3) -0.026(2) -0.016(2) -0.004(2)
C48 0.054(3) 0.074(3) 0.093(4) -0.040(3) -0.009(3) 0.000(2)
C49 0.064(3) 0.102(4) 0.077(4) -0.041(3) 0.000(3) -0.010(3)
C50 0.060(3) 0.084(4) 0.066(3) -0.022(3) -0.008(2) -0.009(3)
C51 0.089(4) 0.055(3) 0.110(5) -0.016(3) -0.034(4) -0.002(3)
C52 0.127(6) 0.072(4) 0.141(7) -0.002(4) -0.060(5) 0.001(4)
C53 0.166(8) 0.067(4) 0.151(7) -0.037(5) -0.051(6) 0.010(5)
C54 0.105(6) 0.094(5) 0.168(8) 0.001(5) -0.023(5) -0.034(4)
C55 0.052(2) 0.048(2) 0.054(2) -0.0010(19) -0.011(2) -0.0078(19)
C56 0.052(2) 0.050(2) 0.066(3) -0.009(2) -0.011(2) -0.005(2)
C57 0.052(2) 0.055(3) 0.054(3) -0.005(2) -0.0093(19) -0.014(2)
C58 0.050(2) 0.051(2) 0.053(2) -0.0057(19) -0.0127(19) -0.0109(19)
C59 0.045(2) 0.053(2) 0.059(3) -0.002(2) -0.0107(19) -0.0077(19)
C60 0.051(2) 0.049(2) 0.060(3) -0.001(2) -0.012(2) -0.0065(19)
C61 0.048(2) 0.052(3) 0.073(3) -0.006(2) -0.008(2) -0.008(2)
C62 0.050(3) 0.069(3) 0.089(4) 0.005(3) -0.010(3) 0.003(2)
C63 0.062(3) 0.090(4) 0.077(4) 0.013(3) -0.022(3) 0.001(3)
C64 0.058(3) 0.078(3) 0.060(3) 0.006(2) -0.011(2) -0.008(2)
C65 0.071(3) 0.074(4) 0.110(5) -0.036(3) 0.004(3) -0.010(3)
C66 0.136(7) 0.071(4) 0.162(8) -0.036(5) 0.000(6) -0.002(4)
C67 0.123(6) 0.130(7) 0.138(7) -0.067(6) 0.046(6) -0.026(5)
C68 0.122(7) 0.143(8) 0.179(9) -0.086(7) -0.029(6) -0.028(6)
F31 0.123(5) 0.235(8) 0.321(11) -0.122(8) -0.112(6) 0.052(5)
F32 0.250(9) 0.219(8) 0.153(6) 0.019(5) -0.126(6) -0.002(6)
F33 0.319(10) 0.164(6) 0.397(13) -0.110(7) -0.286(10) 0.039(6)
F34 0.409(13) 0.116(4) 0.154(5) -0.080(4) -0.081(7) 0.062(6)
F35 0.259(9) 0.121(5) 0.316(10) -0.099(6) -0.140(9) 0.096(6)
F36 0.321(12) 0.085(4) 0.328(12) -0.016(5) 0.022(10) -0.043(6)
F37 0.169(5) 0.143(4) 0.198(6) -0.002(4) -0.116(5) -0.047(4)
F38 0.159(5) 0.088(3) 0.217(6) -0.012(3) -0.096(5) -0.023(3)
F39 0.256(8) 0.114(4) 0.189(6) 0.061(4) -0.089(5) -0.086(4)
F40 0.084(4) 0.407(14) 0.240(9) 0.132(9) 0.030(4) 0.041(6)
F41 0.131(6) 0.532(19) 0.110(5) 0.017(8) 0.035(4) 0.042(8)
F42 0.142(7) 0.440(18) 0.360(16) 0.079(13) 0.066(8) -0.123(9)

loop_
_atom_type_symbol
_atom_type_description
_atom_type_scat_dispersion_real
_atom_type_scat_dispersion_imag
_atom_type_scat_source
C C 0.0033 0.0016 'International Tables Vol C Tables 4.2.6.8 and 6.1.1.4'
H H 0.0000 0.0000 'International Tables Vol C Tables 4.2.6.8 and 6.1.1.4'
N N 0.0061 0.0033 'International Tables Vol C Tables 4.2.6.8 and 6.1.1.4'
O O 0.0106 0.0060 'International Tables Vol C Tables 4.2.6.8 and 6.1.1.4'
F F 0.0171 0.0103 'International Tables Vol C Tables 4.2.6.8 and 6.1.1.4'
Cu Cu 0.3201 1.2651 'International Tables Vol C Tables 4.2.6.8 and 6.1.1.4'

loop_
_geom_angle_atom_site_label_1
_geom_angle_atom_site_label_2
_geom_angle_atom_site_label_3
_geom_angle
_geom_angle_site_symmetry_1
_geom_angle_site_symmetry_3
O3 Cu1 O5 92.00(16) . .
O3 Cu1 N1 175.03(17) . 2_666
O5 Cu1 N1 83.92(15) . 2_666
O3 Cu1 O1 92.29(18) . .
O5 Cu1 O1 175.67(16) . .
N1 Cu1 O1 91.77(17) 2_666 .
O3 Cu1 O2 87.13(17) . .
O5 Cu1 O2 96.61(15) . .
N1 Cu1 O2 96.12(16) 2_666 .
O1 Cu1 O2 84.17(16) . .
O3 Cu1 O4 85.85(16) . .
O5 Cu1 O4 96.06(14) . .
N1 Cu1 O4 91.77(15) 2_666 .
O1 Cu1 O4 83.69(16) . .
O2 Cu1 O4 165.71(15) . .
C2 O1 Cu1 126.6(4) . .
C4 O2 Cu1 119.7(4) . .
C7 O3 Cu1 128.4(4) . .
C9 O4 Cu1 118.9(4) . .
N3 O5 Cu1 122.8(3) . .
C11 N1 C12 116.8(4) . .
C11 N1 Cu1 119.7(3) . 2_666
C12 N1 Cu1 123.4(3) . 2_666
C12 N2 C13 116.4(5) . .
O5 N3 C17 116.2(4) . .
O5 N3 C21 117.2(4) . .
C17 N3 C21 126.3(4) . .
F3 C1 F2 107.8(9) . .
F3 C1 F1 107.1(8) . .
F2 C1 F1 103.1(8) . .
F3 C1 C2 114.7(7) . .
F2 C1 C2 113.2(7) . .
F1 C1 C2 110.2(7) . .
O1 C2 C3 129.7(6) . .
O1 C2 C1 111.6(6) . .
C3 C2 C1 118.7(6) . .
C2 C3 C4 123.6(6) . .
O2 C4 C3 127.5(5) . .
O2 C4 C5 116.3(6) . .
C3 C4 C5 116.1(6) . .
F5A C5 F6A 109.8(9) . .
F5A C5 F4A 108.3(8) . .
F6A C5 F4A 104.1(8) . .
F5 C5 F4 104.6(8) . .
F5 C5 F6 104.2(7) . .
F4 C5 F6 100.9(7) . .
F5A C5 C4 109.2(8) . .
F6A C5 C4 112.1(8) . .
F5 C5 C4 117.5(8) . .
F4A C5 C4 113.1(7) . .
F4 C5 C4 113.4(7) . .
F6 C5 C4 114.3(6) . .
F7 C6 F9 108.1(10) . .
F7 C6 F8 107.2(8) . .
F9 C6 F8 107.2(9) . .
F7 C6 C7 110.0(8) . .
F9 C6 C7 111.7(7) . .
F8 C6 C7 112.4(8) . .
O3 C7 C8 129.9(6) . .
O3 C7 C6 110.4(7) . .
C8 C7 C6 119.7(7) . .
C7 C8 C9 124.7(6) . .
O4 C9 C8 126.7(6) . .
O4 C9 C10 115.5(6) . .
C8 C9 C10 117.9(6) . .
F10 C10 F12 106.1(9) . .
F10 C10 F11 105.1(8) . .
F12 C10 F11 102.7(9) . .
F10 C10 C9 114.7(7) . .
F12 C10 C9 114.2(7) . .
F11 C10 C9 113.0(7) . .
N1 C11 C14 122.8(5) . .
N2 C12 N1 126.3(5) . .
N2 C13 C14 123.0(5) . .
C11 C14 C13 114.7(5) . .
C11 C14 C15 122.5(5) . .
C13 C14 C15 122.9(5) . .
C16 C15 C20 118.2(5) . .
C16 C15 C14 120.2(4) . .
C20 C15 C14 121.6(5) . .
C17 C16 C15 121.1(4) . .
C16 C17 C18 119.7(5) . .
C16 C17 N3 117.9(4) . .
C18 C17 N3 122.3(5) . .
C19 C18 C17 119.3(5) . .
C18 C19 C20 121.9(5) . .
C19 C20 C15 119.8(6) . .
N3 C21 C24 108.1(5) . .
N3 C21 C23 108.1(5) . .
C24 C21 C23 110.6(6) . .
N3 C21 C22 109.1(5) . .
C24 C21 C22 108.7(6) . .
C23 C21 C22 112.2(6) . .
O31 Cu2 O34 92.18(18) . .
O31 Cu2 N31 179.19(16) . .
O34 Cu2 N31 88.02(18) . .
O31 Cu2 N34 88.83(15) . .
O34 Cu2 N34 177.5(2) . .
N31 Cu2 N34 90.99(15) . .
O31 Cu2 O32 87.22(16) . .
O34 Cu2 O32 90.1(2) . .
N31 Cu2 O32 92.00(16) . .
N34 Cu2 O32 92.23(16) . .
O31 Cu2 O33 90.79(15) . .
O34 Cu2 O33 85.1(2) . .
N31 Cu2 O33 90.00(15) . .
N34 Cu2 O33 92.65(15) . .
O32 Cu2 O33 174.69(16) . .
C32 O31 Cu2 127.3(4) . .
C34 O32 Cu2 121.7(4) . .
C37 O33 Cu2 122.1(5) . .
C39 O34 Cu2 127.1(6) . .
C42 N31 C41 116.7(4) . .
C42 N31 Cu2 120.0(3) . .
C41 N31 Cu2 123.3(3) . .
C42 N32 C43 115.7(4) . .
O36 N33 C47 115.0(4) . .
O36 N33 C51 116.2(5) . .
C47 N33 C51 124.1(4) . .
C56 N34 C55 117.2(4) . .
C56 N34 Cu2 118.8(3) . .
C55 N34 Cu2 124.0(3) . .
C56 N35 C57 116.8(4) . .
O35 N36 C61 114.4(4) . .
O35 N36 C65 117.0(5) . .
C61 N36 C65 123.5(4) . .
F33 C31 F31 109.2(9) . .
F33 C31 F32 109.8(9) . .
F31 C31 F32 101.8(8) . .
F33 C31 C32 114.7(8) . .
F31 C31 C32 110.9(7) . .
F32 C31 C32 109.7(8) . .
O31 C32 C33 129.9(6) . .
O31 C32 C31 112.5(6) . .
C33 C32 C31 117.5(6) . .
C32 C33 C34 124.2(6) . .
O32 C34 C33 128.2(6) . .
O32 C34 C35 115.8(6) . .
C33 C34 C35 116.0(7) . .
F34 C35 F35 107.0(8) . .
F34 C35 F36 106.2(9) . .
F35 C35 F36 103.4(8) . .
F34 C35 C34 114.7(7) . .
F35 C35 C34 114.7(8) . .
F36 C35 C34 109.8(7) . .
F39 C36 F37 108.8(6) . .
F39 C36 F38 104.7(8) . .
F37 C36 F38 107.8(8) . .
F39 C36 C37 112.6(8) . .
F37 C36 C37 109.8(7) . .
F38 C36 C37 112.9(6) . .
O33 C37 C38 125.9(9) . .
O33 C37 C36 116.9(8) . .
C38 C37 C36 117.2(8) . .
C39 C38 C37 126.3(8) . .
O34 C39 C38 127.2(8) . .
O34 C39 C40 115.0(12) . .
C38 C39 C40 117.7(11) . .
F41 C40 F40 108.6(11) . .
F41 C40 F42 104.0(8) . .
F40 C40 F42 104.5(10) . .
F41 C40 C39 111.0(9) . .
F40 C40 C39 112.8(8) . .
F42 C40 C39 115.3(12) . .
N31 C41 C44 121.9(4) . .
N32 C42 N31 126.4(4) . .
N32 C43 C44 123.5(5) . .
C41 C44 C43 115.7(4) . .
C41 C44 C45 123.7(4) . .
C43 C44 C45 120.6(4) . .
C50 C45 C46 119.1(5) . .
C50 C45 C44 121.9(5) . .
C46 C45 C44 119.0(4) . .
C47 C46 C45 120.5(5) . .
C48 C47 C46 119.9(5) . .
C48 C47 N33 122.4(4) . .
C46 C47 N33 117.5(5) . .
C47 C48 C49 119.8(5) . .
C48 C49 C50 120.7(5) . .
C45 C50 C49 120.0(5) . .
N33 C51 C52 107.2(5) . .
N33 C51 C54 106.0(5) . .
C52 C51 C54 112.0(7) . .
N33 C51 C53 110.3(6) . .
C52 C51 C53 111.2(6) . .
C54 C51 C53 110.0(7) . .
N34 C55 C58 121.7(4) . .
N35 C56 N34 125.7(4) . .
N35 C57 C58 122.8(4) . .
C55 C58 C57 115.9(4) . .
C55 C58 C59 123.4(4) . .
C57 C58 C59 120.7(4) . .
C60 C59 C64 119.2(4) . .
C60 C59 C58 119.4(4) . .
C64 C59 C58 121.4(4) . .
C59 C60 C61 120.9(4) . .
C62 C61 C60 119.3(5) . .
C62 C61 N36 122.2(4) . .
C60 C61 N36 118.2(4) . .
C63 C62 C61 119.7(5) . .
C62 C63 C64 121.2(5) . .
C59 C64 C63 119.7(5) . .
N36 C65 C66 110.8(6) . .
N36 C65 C67 107.0(5) . .
C66 C65 C67 111.2(6) . .
N36 C65 C68 104.9(5) . .
C66 C65 C68 111.3(7) . .
C67 C65 C68 111.5(7) . .

loop_
_geom_bond_atom_site_label_1
_geom_bond_atom_site_label_2
_geom_bond_distance
_geom_bond_site_symmetry_2
Cu1 O3 1.925(4) .
Cu1 O5 1.978(3) .
Cu1 N1 1.991(4) 2_666
Cu1 O1 1.998(4) .
Cu1 O2 2.289(4) .
Cu1 O4 2.327(4) .
O1 C2 1.263(7) .
O2 C4 1.224(7) .
O3 C7 1.259(8) .
O4 C9 1.231(7) .
O5 N3 1.302(5) .
N1 C11 1.326(6) .
N1 C12 1.327(7) .
N1 Cu1 1.991(4) 2_666
N2 C12 1.310(7) .
N2 C13 1.334(7) .
N3 C17 1.411(7) .
N3 C21 1.512(7) .
C1 F3 1.257(8) .
C1 F2 1.293(9) .
C1 F1 1.305(9) .
C1 C2 1.541(10) .
C2 C3 1.352(8) .
C3 C4 1.403(9) .
C4 C5 1.513(9) .
C5 F5A 1.263(10) .
C5 F6A 1.282(10) .
C5 F5 1.296(9) .
C5 F4A 1.316(9) .
C5 F4 1.321(9) .
C5 F6 1.340(9) .
C6 F7 1.265(9) .
C6 F9 1.298(10) .
C6 F8 1.304(9) .
C6 C7 1.561(11) .
C7 C8 1.344(10) .
C8 C9 1.420(10) .
C9 C10 1.503(10) .
C10 F10 1.232(8) .
C10 F12 1.275(9) .
C10 F11 1.290(9) .
C11 C14 1.386(7) .
C13 C14 1.394(8) .
C14 C15 1.463(7) .
C15 C16 1.396(7) .
C15 C20 1.399(7) .
C16 C17 1.389(7) .
C17 C18 1.392(8) .
C18 C19 1.362(9) .
C19 C20 1.385(9) .
C21 C24 1.513(10) .
C21 C23 1.537(9) .
C21 C22 1.546(10) .
Cu2 O31 1.979(4) .
Cu2 O34 1.988(5) .
Cu2 N31 2.032(4) .
Cu2 N34 2.042(4) .
Cu2 O32 2.262(4) .
Cu2 O33 2.285(4) .
O31 C32 1.234(7) .
O32 C34 1.222(7) .
O33 C37 1.236(7) .
O34 C39 1.282(12) .
O35 N36 1.281(5) .
O36 N33 1.280(5) .
N31 C42 1.333(6) .
N31 C41 1.347(6) .
N32 C42 1.320(6) .
N32 C43 1.335(6) .
N33 C47 1.441(7) .
N33 C51 1.498(7) .
N34 C56 1.335(6) .
N34 C55 1.349(6) .
N35 C56 1.316(6) .
N35 C57 1.334(6) .
N36 C61 1.433(6) .
N36 C65 1.501(7) .
C31 F33 1.263(8) .
C31 F31 1.304(10) .
C31 F32 1.305(10) .
C31 C32 1.543(10) .
C32 C33 1.386(9) .
C33 C34 1.391(9) .
C34 C35 1.528(10) .
C35 F34 1.265(8) .
C35 F35 1.268(9) .
C35 F36 1.304(10) .
C36 F39 1.291(8) .
C36 F37 1.305(8) .
C36 F38 1.317(10) .
C36 C37 1.555(12) .
C37 C38 1.385(13) .
C38 C39 1.382(14) .
C39 C40 1.506(12) .
C40 F41 1.259(11) .
C40 F40 1.270(10) .
C40 F42 1.310(11) .
C41 C44 1.378(7) .
C43 C44 1.387(7) .
C44 C45 1.487(6) .
C45 C50 1.382(7) .
C45 C46 1.392(7) .
C46 C47 1.390(6) .
C47 C48 1.376(8) .
C48 C49 1.378(8) .
C49 C50 1.386(8) .
C51 C52 1.514(9) .
C51 C54 1.516(10) .
C51 C53 1.538(10) .
C55 C58 1.377(6) .
C57 C58 1.396(6) .
C58 C59 1.481(6) .
C59 C60 1.387(7) .
C59 C64 1.388(7) .
C60 C61 1.399(6) .
C61 C62 1.397(7) .
C62 C63 1.363(8) .
C63 C64 1.398(8) .
C65 C66 1.504(11) .
C65 C67 1.513(10) .
C65 C68 1.534(10) .
